data_9000012
loop_
_publ_author_name
'Buerger, M. J.'

_publ_section_title
;
 The crystal structure of valentinite
;
_journal_name_full 'American Mineralogist'
_journal_page_first 206
_journal_page_last 207
_journal_volume 21
_journal_year 1936
_chemical_formula_sum 'O3 Sb2'
_chemical_name_mineral Valentinite
_space_group_IT_number 56
_symmetry_space_group_name_Hall '-P 2ab 2ac'
_symmetry_space_group_name_H-M 'P c c n'
_cell_angle_alpha 90
_cell_angle_beta 90
_cell_angle_gamma 90
_cell_length_a 4.92
_cell_length_b 12.46
_cell_length_c 5.42
_cell_formula_units_Z 4
_cell_volume 332.263
_database_code_amcsd 0000015
_exptl_crystal_density_diffrn 5.827
_cod_original_formula_sum 'Sb2 O3'
_cod_database_code 9000012

loop_
_space_group_symop_operation_xyz
x,y,z
x,1/2-y,1/2+z
-x,1/2+y,1/2-z
1/2-x,y,1/2+z
1/2+x,-y,1/2-z
1/2+x,1/2+y,-z
1/2-x,1/2-y,z
-x,-y,-z

loop_
_atom_site_label
_atom_site_fract_x
_atom_site_fract_y
_atom_site_fract_z
Sb 0.12150 0.20700 0.17500
O1 0.25000 0.25000 -0.07500
O2 -0.11000 0.15600 0.17500

loop_
_cod_related_entry_id
_cod_related_entry_database
_cod_related_entry_code
1 AMCSD 0000015
